data_7158979
loop_
_publ_author_name
'Sunke, Rajnikanth'
'Ahmed Khan, Shabbir'
'Kumara Swamy, K. C.'

_publ_section_title
;
 Pd-catalysed intramolecular transformations of
 indolylbenzenesulfonamides: ortho-sulfonamido-bi(hetero)aryls via
 C2-arylation and polycyclic sultams via C3 arylation
;
_journal_name_full 'Organic &amp; Biomolecular Chemistry'
_journal_paper_doi 10.1039/D2OB01610A
_journal_year 2022
_chemical_formula_moiety 'C16 H16 N2 O2 S2'
_chemical_formula_sum 'C16 H16 N2 O2 S2'
_chemical_formula_weight 332.43
_space_group_crystal_system monoclinic
_space_group_IT_number 14
_space_group_name_Hall '-P 2yn'
_space_group_name_H-M_alt 'P 1 21/n 1'
_atom_sites_solution_hydrogens geom
_atom_sites_solution_primary iterative
_audit_block_doi 10.5517/ccdc.csd.cc2cxcf3
_audit_creation_date 2022-07-19
_audit_creation_method
;
Olex2 1.3-ac4
(compiled 2018.12.18 svn.r3554 for Rigaku Oxford Diffraction, GUI svn.r1)
;
_audit_update_record
;
2022-08-17 deposited with the CCDC.	2022-10-27 downloaded from the CCDC.
;
_cell_angle_alpha 90
_cell_angle_beta 102.228(4)
_cell_angle_gamma 90
_cell_formula_units_Z 4
_cell_length_a 10.3674(4)
_cell_length_b 7.8969(3)
_cell_length_c 19.6001(8)
_cell_measurement_reflns_used 6018
_cell_measurement_temperature 473(200)
_cell_measurement_theta_max 26.3530
_cell_measurement_theta_min 2.0590
_cell_volume 1568.26(11)
_computing_cell_refinement 'CrysAlisPro 1.171.40.35a (Rigaku OD, 2018)'
_computing_data_collection 'CrysAlisPro 1.171.40.35a (Rigaku OD, 2018)'
_computing_data_reduction 'CrysAlisPro 1.171.40.35a (Rigaku OD, 2018)'
_computing_molecular_graphics 'Olex2 (Dolomanov et al., 2009)'
_computing_publication_material 'Olex2 (Dolomanov et al., 2009)'
_computing_structure_refinement 'ShelXL (Sheldrick, 2015)'
_computing_structure_solution 'olex2.solve (Bourhis et al., 2015)'
_diffrn_ambient_environment air
_diffrn_ambient_temperature 473(200)
_diffrn_detector 'CCD plate'
_diffrn_detector_area_resol_mean 10.0000
_diffrn_detector_type HyPix3000
_diffrn_measured_fraction_theta_full 1.000
_diffrn_measured_fraction_theta_max 1.000
_diffrn_measurement_details
;
List of Runs (angles in degrees, time in seconds):

  # Type    Start    End  Width  t~exp~   \w     \q     \k     \f   Frames
#--------------------------------------------------------------------------
  1  \w    -53.00 -27.00   0.50    5.00    --  -14.97 -30.00  30.00   52
  2  \w    -35.00  22.00   0.50    5.00    --  -14.97 -94.00  60.00  114
  3  \w    -24.00  19.00   0.50    5.00    --  -14.97 -94.00   0.00   86
  4  \w    -32.00  -7.00   0.50    5.00    --  -14.97 -93.00-107.00   50
  5  \w    -84.00 -56.00   0.50    5.00    --  -14.97 -30.00  30.00   56
  6  \w    -15.00  34.00   0.50    5.00    --  -14.97  93.00   5.00   98
  7  \w     -9.00  17.00   0.50    5.00    --   16.22  93.00   5.00   52
  8  \w    -25.00   5.00   0.50    5.00    --  -14.97  30.00 120.00   60
  9  \w     16.00  56.00   0.50    5.00    --  -14.97  30.00 120.00   80
 10  \w    -36.00 -10.00   0.50    5.00    --   16.22 -94.00 150.00   52
 11  \w     -5.00  53.00   0.50    5.00    --   16.22 -94.00 150.00  116
 12  \w    -34.00  43.00   0.50    5.00    --   16.22 -94.00 120.00  154
 13  \w    -30.00  -4.00   0.50    5.00    --   16.22 -93.00-107.00   52
 14  \w     11.00  42.00   0.50    5.00    --   16.22-125.00-120.00   62
 15  \w    -29.00  -4.00   0.50    5.00    --  -14.97 -94.00-180.00   50
 16  \w    -36.00  44.00   0.50    5.00    --   16.22 -94.00-120.00  160
 17  \w    -59.00 -18.00   0.50    5.00    --  -14.97 125.00-120.00   82
;
_diffrn_measurement_device 'four-circle diffractometer'
_diffrn_measurement_device_type 'XtaLAB Synergy, Single source at offset/far, HyPix3000'
_diffrn_measurement_method '\w scans'
_diffrn_orient_matrix_type 'CrysAlisPro convention (1999,Acta A55,543-557)'
_diffrn_orient_matrix_UB_11 0.0524739000
_diffrn_orient_matrix_UB_12 0.0518776000
_diffrn_orient_matrix_UB_13 -0.0058323000
_diffrn_orient_matrix_UB_21 0.0458726000
_diffrn_orient_matrix_UB_22 -0.0644825000
_diffrn_orient_matrix_UB_23 0.0136502000
_diffrn_orient_matrix_UB_31 -0.0067417000
_diffrn_orient_matrix_UB_32 -0.0348680000
_diffrn_orient_matrix_UB_33 -0.0339176000
_diffrn_radiation_monochromator mirror
_diffrn_radiation_probe x-ray
_diffrn_radiation_type MoK\a
_diffrn_radiation_wavelength 0.71073
_diffrn_reflns_av_R_equivalents 0.0452
_diffrn_reflns_av_unetI/netI 0.0462
_diffrn_reflns_Laue_measured_fraction_full 1.000
_diffrn_reflns_Laue_measured_fraction_max 1.000
_diffrn_reflns_limit_h_max 12
_diffrn_reflns_limit_h_min -12
_diffrn_reflns_limit_k_max 8
_diffrn_reflns_limit_k_min -9
_diffrn_reflns_limit_l_max 23
_diffrn_reflns_limit_l_min -23
_diffrn_reflns_number 12541
_diffrn_reflns_point_group_measured_fraction_full 1.000
_diffrn_reflns_point_group_measured_fraction_max 1.000
_diffrn_reflns_theta_full 24.997
_diffrn_reflns_theta_max 24.997
_diffrn_reflns_theta_min 2.065
_diffrn_source 'micro-focus sealed X-ray tube'
_diffrn_source_type 'PhotonJet (Mo) X-ray Source'
_exptl_absorpt_coefficient_mu 0.347
_exptl_absorpt_correction_T_max 1.00000
_exptl_absorpt_correction_T_min 0.67145
_exptl_absorpt_correction_type multi-scan
_exptl_absorpt_process_details
;
CrysAlisPro 1.171.40.35a (Rigaku Oxford Diffraction, 2018)
Empirical absorption correction using spherical harmonics,
 implemented in SCALE3 ABSPACK scaling algorithm.
;
_exptl_crystal_colour 'metallic yellowish yellow'
_exptl_crystal_colour_lustre metallic
_exptl_crystal_colour_modifier yellowish
_exptl_crystal_colour_primary yellow
_exptl_crystal_density_diffrn 1.408
_exptl_crystal_density_method 'not measured'
_exptl_crystal_description block
_exptl_crystal_F_000 696
_exptl_crystal_recrystallization_method 'Re-crystallisation from solvent'
_exptl_crystal_size_max 0.24
_exptl_crystal_size_mid 0.22
_exptl_crystal_size_min 0.18
_refine_diff_density_max 0.493
_refine_diff_density_min -0.837
_refine_diff_density_rms 0.061
_refine_ls_extinction_coef 0.0047(13)
_refine_ls_extinction_expression Fc^*^=kFc[1+0.001xFc^2^\l^3^/sin(2\q)]^-1/4^
_refine_ls_extinction_method 'SHELXL-2018/3 (Sheldrick 2018)'
_refine_ls_goodness_of_fit_ref 1.123
_refine_ls_hydrogen_treatment constr
_refine_ls_matrix_type full
_refine_ls_number_parameters 196
_refine_ls_number_reflns 2772
_refine_ls_number_restraints 64
_refine_ls_restrained_S_all 1.110
_refine_ls_R_factor_all 0.0673
_refine_ls_R_factor_gt 0.0492
_refine_ls_shift/su_max 0.000
_refine_ls_shift/su_mean 0.000
_refine_ls_structure_factor_coef Fsqd
_refine_ls_weighting_details 'w=1/[\s^2^(Fo^2^)+(0.0622P)^2^+0.3697P] where P=(Fo^2^+2Fc^2^)/3'
_refine_ls_weighting_scheme calc
_refine_ls_wR_factor_gt 0.1263
_refine_ls_wR_factor_ref 0.1388
_reflns_Friedel_coverage 0.000
_reflns_number_gt 2083
_reflns_number_total 2772
_reflns_threshold_expression 'I > 2\s(I)'
_cod_data_source_file d2ob01610a2.cif
_cod_data_source_block Compound12ag
_cod_database_code 7158979
_shelx_shelxl_version_number 2018/3
_chemical_oxdiff_formula 'C H N O'
_shelx_space_group_comment
;
The symmetry employed for this shelxl refinement is uniquely defined
by the following loop, which should always be used as a source of
symmetry information in preference to the above space-group names.
They are only intended as comments.
;
_reflns_odcompleteness_completeness 99.68
_reflns_odcompleteness_iscentric 1
_reflns_odcompleteness_theta 26.32
_olex2_refinement_description
;
1. Fixed Uiso
 At 1.2 times of:
  All C(H) groups, All C(H,H) groups
 At 1.5 times of:
  All C(H,H,H) groups
2. Rigid bond restraints
 All non-hydrogen atoms
 with sigma for 1-2 distances of 0.01 and sigma for 1-3 distances of 0.01
3. Uiso/Uaniso restraints and constraints
O1 \\sim S1: within 1.426A with sigma of 0.04 and sigma for terminal atoms of
0.08
Uanis(O1) = Uanis(S1)
4.a Secondary CH2 refined with riding coordinates:
 C13(H13A,H13B), C14(H14A,H14B)
4.b Aromatic/amide H refined with riding coordinates:
 C3(H3), C6(H6), C12(H12), C5(H5), C4(H4), C11(H11)
4.c Idealised Me refined as rotating group:
 C16(H16A,H16B,H16C), C15(H15A,H15B,H15C)
;
_olex2_submission_special_instructions 'No special instructions were received'
_oxdiff_exptl_absorpt_empirical_details
;
Empirical correction (ABSPACK) includes:
- Absorption correction using spherical harmonics
- Frame scaling
;
_oxdiff_exptl_absorpt_empirical_full_max 5.802
_oxdiff_exptl_absorpt_empirical_full_min 0.438

loop_
_space_group_symop_operation_xyz
'x, y, z'
'-x+1/2, y+1/2, -z+1/2'
'-x, -y, -z'
'x-1/2, -y-1/2, z-1/2'

loop_
_atom_site_label
_atom_site_type_symbol
_atom_site_fract_x
_atom_site_fract_y
_atom_site_fract_z
_atom_site_U_iso_or_equiv
_atom_site_adp_type
_atom_site_occupancy
_atom_site_site_symmetry_order
_atom_site_calc_flag
_atom_site_refinement_flags_posn
_atom_site_refinement_flags_adp
_atom_site_refinement_flags_occupancy
_atom_site_disorder_assembly
_atom_site_disorder_group
S1 S 0.26503(8) 0.29850(9) 0.49293(4) 0.0424(3) Uani 1 1 d . U . . .
S2 S 0.12602(9) -0.02432(11) 0.42726(4) 0.0553(3) Uani 1 1 d . U . . .
O1 O 0.18227(19) 0.4016(2) 0.52535(9) 0.0424(3) Uani 1 1 d . U . . .
N1 N 0.4852(2) 0.2593(3) 0.67197(11) 0.0363(6) Uani 1 1 d . U . . .
O2 O 0.2830(2) 0.3427(3) 0.42510(10) 0.0606(7) Uani 1 1 d . U . . .
N2 N 0.4129(2) 0.2954(3) 0.54633(11) 0.0365(6) Uani 1 1 d . U . . .
C8 C 0.3570(3) 0.0377(3) 0.69040(13) 0.0328(6) Uani 1 1 d . U . . .
C1 C 0.4085(3) 0.2107(3) 0.60952(14) 0.0337(6) Uani 1 1 d . U . . .
C2 C 0.3298(3) 0.0749(3) 0.61718(13) 0.0339(6) Uani 1 1 d . U . . .
C7 C 0.4545(3) 0.1519(3) 0.72273(14) 0.0362(7) Uani 1 1 d . U . . .
C9 C 0.2446(3) 0.0005(3) 0.55649(14) 0.0361(7) Uani 1 1 d . U . . .
C13 C 0.5726(3) 0.4062(3) 0.68595(15) 0.0404(7) Uani 1 1 d . U . . .
H13A H 0.603103 0.433911 0.643801 0.049 Uiso 1 1 calc R . . . .
H13B H 0.649292 0.375929 0.721535 0.049 Uiso 1 1 calc R . . . .
C3 C 0.3074(3) -0.0790(4) 0.73202(14) 0.0425(7) Uani 1 1 d . U . . .
H3 H 0.242494 -0.156066 0.712072 0.051 Uiso 1 1 calc R . . . .
C6 C 0.5063(3) 0.1500(4) 0.79440(14) 0.0434(7) Uani 1 1 d . U . . .
H6 H 0.572989 0.224111 0.814946 0.052 Uiso 1 1 calc R . . . .
C12 C 0.1901(3) -0.1647(4) 0.54753(16) 0.0437(7) Uani 1 1 d . U . . .
H12 H 0.198578 -0.244561 0.583086 0.052 Uiso 1 1 calc R . . . .
C5 C 0.4547(3) 0.0346(4) 0.83313(15) 0.0482(8) Uani 1 1 d . U . . .
H5 H 0.486414 0.031185 0.881181 0.058 Uiso 1 1 calc R . . . .
C10 C 0.2160(3) 0.0894(4) 0.49523(13) 0.0377(7) Uani 1 1 d . U . . .
C4 C 0.3563(3) -0.0777(4) 0.80282(15) 0.0497(8) Uani 1 1 d . U . . .
H4 H 0.322746 -0.153549 0.830971 0.060 Uiso 1 1 calc R . . . .
C16 C 0.5269(3) 0.2574(4) 0.51476(17) 0.0531(9) Uani 1 1 d . U . . .
H16A H 0.606213 0.256840 0.550459 0.080 Uiso 1 1 calc GR . . . .
H16B H 0.533706 0.342306 0.480638 0.080 Uiso 1 1 calc GR . . . .
H16C H 0.515003 0.148381 0.492653 0.080 Uiso 1 1 calc GR . . . .
C14 C 0.5105(3) 0.5593(4) 0.70941(19) 0.0562(9) Uani 1 1 d . U . . .
H14A H 0.471557 0.530430 0.748742 0.067 Uiso 1 1 calc R . . . .
H14B H 0.440709 0.599694 0.671881 0.067 Uiso 1 1 calc R . . . .
C11 C 0.1247(3) -0.1924(4) 0.48148(17) 0.0538(9) Uani 1 1 d . U . . .
H11 H 0.082575 -0.294064 0.466808 0.065 Uiso 1 1 calc R . . . .
C15 C 0.6130(4) 0.6986(4) 0.7307(2) 0.0655(10) Uani 1 1 d . U . . .
H15A H 0.684496 0.656339 0.766009 0.098 Uiso 1 1 calc GR . . . .
H15B H 0.573002 0.793481 0.748809 0.098 Uiso 1 1 calc GR . . . .
H15C H 0.646123 0.733653 0.690763 0.098 Uiso 1 1 calc GR . . . .

loop_
_atom_site_aniso_label
_atom_site_aniso_U_11
_atom_site_aniso_U_22
_atom_site_aniso_U_33
_atom_site_aniso_U_23
_atom_site_aniso_U_13
_atom_site_aniso_U_12
S1 0.0476(5) 0.0377(4) 0.0408(4) 0.0054(3) 0.0068(3) 0.0009(3)
S2 0.0593(6) 0.0554(6) 0.0447(5) -0.0096(4) -0.0036(4) -0.0042(4)
O1 0.0476(5) 0.0377(4) 0.0408(4) 0.0054(3) 0.0068(3) 0.0009(3)
N1 0.0370(15) 0.0327(12) 0.0381(13) -0.0002(10) 0.0053(10) -0.0056(10)
O2 0.0743(17) 0.0685(16) 0.0373(12) 0.0151(11) 0.0083(11) -0.0088(13)
N2 0.0386(14) 0.0361(13) 0.0366(13) 0.0054(10) 0.0122(11) -0.0040(11)
C8 0.0343(16) 0.0304(14) 0.0351(15) 0.0002(11) 0.0105(12) 0.0010(12)
C1 0.0344(16) 0.0306(15) 0.0362(15) 0.0008(12) 0.0075(12) 0.0001(12)
C2 0.0376(16) 0.0296(14) 0.0344(14) 0.0008(12) 0.0076(12) -0.0008(12)
C7 0.0401(17) 0.0318(15) 0.0365(15) 0.0025(12) 0.0075(12) 0.0012(13)
C9 0.0340(17) 0.0362(15) 0.0388(15) -0.0042(13) 0.0092(12) -0.0030(13)
C13 0.0331(16) 0.0373(16) 0.0493(17) 0.0023(14) 0.0051(13) -0.0069(13)
C3 0.0463(19) 0.0390(17) 0.0437(17) 0.0028(14) 0.0129(14) -0.0045(14)
C6 0.048(2) 0.0400(16) 0.0392(16) -0.0020(13) 0.0029(14) 0.0004(14)
C12 0.0430(19) 0.0387(17) 0.0502(18) -0.0012(14) 0.0115(14) -0.0050(14)
C5 0.062(2) 0.0480(19) 0.0337(16) 0.0054(14) 0.0079(14) 0.0050(16)
C10 0.0395(17) 0.0365(16) 0.0357(15) -0.0037(12) 0.0051(12) -0.0012(13)
C4 0.059(2) 0.0476(19) 0.0463(18) 0.0131(15) 0.0197(15) 0.0025(16)
C16 0.053(2) 0.054(2) 0.060(2) 0.0021(16) 0.0271(17) -0.0019(16)
C14 0.044(2) 0.0422(18) 0.082(2) -0.0127(17) 0.0129(17) -0.0073(15)
C11 0.056(2) 0.0426(19) 0.060(2) -0.0132(15) 0.0068(16) -0.0104(16)
C15 0.065(3) 0.047(2) 0.089(3) -0.0223(18) 0.025(2) -0.0163(17)

loop_
_atom_type_symbol
_atom_type_description
_atom_type_scat_dispersion_real
_atom_type_scat_dispersion_imag
_atom_type_scat_source
C C 0.0033 0.0016 'International Tables Vol C Tables 4.2.6.8 and 6.1.1.4'
H H 0.0000 0.0000 'International Tables Vol C Tables 4.2.6.8 and 6.1.1.4'
N N 0.0061 0.0033 'International Tables Vol C Tables 4.2.6.8 and 6.1.1.4'
O O 0.0106 0.0060 'International Tables Vol C Tables 4.2.6.8 and 6.1.1.4'
S S 0.1246 0.1234 'International Tables Vol C Tables 4.2.6.8 and 6.1.1.4'

loop_
_geom_angle_atom_site_label_1
_geom_angle_atom_site_label_2
_geom_angle_atom_site_label_3
_geom_angle
_geom_angle_site_symmetry_1
_geom_angle_site_symmetry_3
_geom_angle_publ_flag
O1 S1 N2 106.83(12) . . ?
O1 S1 C10 109.01(13) . . ?
O2 S1 O1 119.06(13) . . ?
O2 S1 N2 107.79(13) . . ?
O2 S1 C10 110.81(14) . . ?
N2 S1 C10 101.89(12) . . ?
C11 S2 C10 89.91(14) . . ?
C1 N1 C7 107.0(2) . . ?
C1 N1 C13 127.6(2) . . ?
C7 N1 C13 125.1(2) . . ?
C1 N2 S1 111.15(18) . . ?
C1 N2 C16 116.6(2) . . ?
C16 N2 S1 116.90(19) . . ?
C7 C8 C2 106.9(2) . . ?
C3 C8 C2 134.5(3) . . ?
C3 C8 C7 118.6(2) . . ?
N1 C1 N2 122.1(2) . . ?
N1 C1 C2 111.5(2) . . ?
C2 C1 N2 126.4(2) . . ?
C8 C2 C9 134.1(2) . . ?
C1 C2 C8 105.9(2) . . ?
C1 C2 C9 120.0(2) . . ?
N1 C7 C8 108.7(2) . . ?
C6 C7 N1 128.9(3) . . ?
C6 C7 C8 122.4(3) . . ?
C12 C9 C2 129.3(3) . . ?
C10 C9 C2 119.6(3) . . ?
C10 C9 C12 110.9(3) . . ?
N1 C13 H13A 108.7 . . ?
N1 C13 H13B 108.7 . . ?
N1 C13 C14 114.3(2) . . ?
H13A C13 H13B 107.6 . . ?
C14 C13 H13A 108.7 . . ?
C14 C13 H13B 108.7 . . ?
C8 C3 H3 120.6 . . ?
C4 C3 C8 118.8(3) . . ?
C4 C3 H3 120.6 . . ?
C7 C6 H6 121.5 . . ?
C5 C6 C7 117.0(3) . . ?
C5 C6 H6 121.5 . . ?
C9 C12 H12 124.0 . . ?
C11 C12 C9 112.0(3) . . ?
C11 C12 H12 124.0 . . ?
C6 C5 H5 119.1 . . ?
C6 C5 C4 121.9(3) . . ?
C4 C5 H5 119.1 . . ?
S2 C10 S1 126.54(16) . . ?
C9 C10 S1 120.2(2) . . ?
C9 C10 S2 113.3(2) . . ?
C3 C4 C5 121.2(3) . . ?
C3 C4 H4 119.4 . . ?
C5 C4 H4 119.4 . . ?
N2 C16 H16A 109.5 . . ?
N2 C16 H16B 109.5 . . ?
N2 C16 H16C 109.5 . . ?
H16A C16 H16B 109.5 . . ?
H16A C16 H16C 109.5 . . ?
H16B C16 H16C 109.5 . . ?
C13 C14 H14A 109.6 . . ?
C13 C14 H14B 109.6 . . ?
C13 C14 C15 110.4(3) . . ?
H14A C14 H14B 108.1 . . ?
C15 C14 H14A 109.6 . . ?
C15 C14 H14B 109.6 . . ?
S2 C11 H11 123.1 . . ?
C12 C11 S2 113.9(2) . . ?
C12 C11 H11 123.1 . . ?
C14 C15 H15A 109.5 . . ?
C14 C15 H15B 109.5 . . ?
C14 C15 H15C 109.5 . . ?
H15A C15 H15B 109.5 . . ?
H15A C15 H15C 109.5 . . ?
H15B C15 H15C 109.5 . . ?

loop_
_geom_bond_atom_site_label_1
_geom_bond_atom_site_label_2
_geom_bond_distance
_geom_bond_site_symmetry_2
_geom_bond_publ_flag
S1 O1 1.426(2) . ?
S1 O2 1.424(2) . ?
S1 N2 1.664(2) . ?
S1 C10 1.731(3) . ?
S2 C10 1.711(3) . ?
S2 C11 1.702(3) . ?
N1 C1 1.365(3) . ?
N1 C7 1.394(3) . ?
N1 C13 1.462(3) . ?
N2 C1 1.417(3) . ?
N2 C16 1.476(4) . ?
C8 C2 1.433(3) . ?
C8 C7 1.402(4) . ?
C8 C3 1.399(4) . ?
C1 C2 1.375(4) . ?
C2 C9 1.448(3) . ?
C7 C6 1.394(4) . ?
C9 C12 1.418(4) . ?
C9 C10 1.368(4) . ?
C13 H13A 0.9700 . ?
C13 H13B 0.9700 . ?
C13 C14 1.488(4) . ?
C3 H3 0.9300 . ?
C3 C4 1.373(4) . ?
C6 H6 0.9300 . ?
C6 C5 1.366(4) . ?
C12 H12 0.9300 . ?
C12 C11 1.346(4) . ?
C5 H5 0.9300 . ?
C5 C4 1.387(4) . ?
C4 H4 0.9300 . ?
C16 H16A 0.9600 . ?
C16 H16B 0.9600 . ?
C16 H16C 0.9600 . ?
C14 H14A 0.9700 . ?
C14 H14B 0.9700 . ?
C14 C15 1.525(4) . ?
C11 H11 0.9300 . ?
C15 H15A 0.9600 . ?
C15 H15B 0.9600 . ?
C15 H15C 0.9600 . ?
